data_4129192
loop_
_publ_author_name
'Yang, Qi-Liang'
'Xing, Yi-Kang'
'Wang, Xiang-Yang'
'Ma, Hong-Xing'
'Weng, Xin-Jun'
'Yang, Xiang'
'Guo, Hai-Ming'
'Mei, Tian-Sheng'

_publ_section_title
;
 Electrochemistry-Enabled Ir-Catalyzed Vinylic C-H Functionalization.
;
_journal_name_full 'Journal of the American Chemical Society'
_journal_paper_doi 10.1021/jacs.9b11915
_journal_year 2019
_chemical_formula_sum 'C14 H10 O2 S2'
_chemical_formula_weight 274.34
_space_group_crystal_system triclinic
_space_group_IT_number 2
_space_group_name_Hall '-P 1'
_space_group_name_H-M_alt 'P -1'
_atom_sites_solution_hydrogens mixed
_audit_creation_method SHELXL-2013
_cell_angle_alpha 80.8990(10)
_cell_angle_beta 69.3780(10)
_cell_angle_gamma 69.1160(10)
_cell_formula_units_Z 2
_cell_length_a 8.0846(3)
_cell_length_b 8.5347(2)
_cell_length_c 10.5749(3)
_cell_measurement_reflns_used 6009
_cell_measurement_temperature 296(2)
_cell_measurement_theta_max 55.015
_cell_measurement_theta_min 5.694
_cell_volume 637.60(3)
_computing_cell_refinement 'Bruker SAINT'
_computing_data_collection 'Bruker APEX2'
_computing_data_reduction 'Bruker SAINT'
_computing_molecular_graphics 'Bruker SHELXTL'
_computing_publication_material 'Bruker SHELXTL'
_computing_structure_refinement 'SHELXL-2013 (Sheldrick, 2013)'
_computing_structure_solution 'SHELXS-97 (Sheldrick 2008)'
_diffrn_ambient_temperature 296(2)
_diffrn_measured_fraction_theta_full 0.987
_diffrn_measured_fraction_theta_max 0.988
_diffrn_measurement_device_type 'Bruker APEX-II CCD'
_diffrn_measurement_method '\f and \w scans'
_diffrn_radiation_type MoK\a
_diffrn_radiation_wavelength 0.71073
_diffrn_reflns_av_R_equivalents 0.0334
_diffrn_reflns_av_unetI/netI 0.0267
_diffrn_reflns_Laue_measured_fraction_full 0.987
_diffrn_reflns_Laue_measured_fraction_max 0.988
_diffrn_reflns_limit_h_max 9
_diffrn_reflns_limit_h_min -9
_diffrn_reflns_limit_k_max 10
_diffrn_reflns_limit_k_min -10
_diffrn_reflns_limit_l_max 13
_diffrn_reflns_limit_l_min -13
_diffrn_reflns_number 9408
_diffrn_reflns_point_group_measured_fraction_full 0.987
_diffrn_reflns_point_group_measured_fraction_max 0.988
_diffrn_reflns_theta_full 25.242
_diffrn_reflns_theta_max 25.996
_diffrn_reflns_theta_min 2.847
_exptl_absorpt_coefficient_mu 0.407
_exptl_absorpt_correction_T_max 0.7456
_exptl_absorpt_correction_T_min 0.6371
_exptl_absorpt_correction_type multi-scan
_exptl_absorpt_process_details sadabs
_exptl_crystal_colour colorless
_exptl_crystal_density_diffrn 1.429
_exptl_crystal_description prismatic
_exptl_crystal_F_000 284
_exptl_crystal_size_max 0.200
_exptl_crystal_size_mid 0.180
_exptl_crystal_size_min 0.130
_refine_diff_density_max 0.231
_refine_diff_density_min -0.283
_refine_diff_density_rms 0.040
_refine_ls_extinction_coef 0.28(3)
_refine_ls_extinction_expression Fc^*^=kFc[1+0.001xFc^2^\l^3^/sin(2\q)]^-1/4^
_refine_ls_extinction_method SHELXL
_refine_ls_goodness_of_fit_ref 1.053
_refine_ls_hydrogen_treatment mixed
_refine_ls_matrix_type full
_refine_ls_number_parameters 191
_refine_ls_number_reflns 2475
_refine_ls_number_restraints 12
_refine_ls_restrained_S_all 1.056
_refine_ls_R_factor_all 0.0434
_refine_ls_R_factor_gt 0.0390
_refine_ls_shift/su_max 0.014
_refine_ls_shift/su_mean 0.001
_refine_ls_structure_factor_coef Fsqd
_refine_ls_weighting_details 'w=1/[\s^2^(Fo^2^)+(0.0598P)^2^+0.2006P] where P=(Fo^2^+2Fc^2^)/3'
_refine_ls_weighting_scheme calc
_refine_ls_wR_factor_gt 0.1084
_refine_ls_wR_factor_ref 0.1135
_reflns_Friedel_coverage 0.000
_reflns_number_gt 2223
_reflns_number_total 2475
_reflns_threshold_expression 'I > 2\s(I)'
_cod_data_source_file ja9b11915_si_004.cif
_cod_data_source_block mo_d8v18917_0m
_cod_database_code 4129192
_shelx_space_group_comment
; 
The symmetry employed for this shelxl refinement is uniquely defined 
by the following loop, which should always be used as a source of 
symmetry information in preference to the above space-group names. 
They are only intended as comments. 
;
_shelx_estimated_absorpt_t_min 0.923
_shelx_estimated_absorpt_t_max 0.949
_shelxl_version_number 2013-4

loop_
_space_group_symop_operation_xyz
'x, y, z'
'-x, -y, -z'

loop_
_atom_site_label
_atom_site_type_symbol
_atom_site_fract_x
_atom_site_fract_y
_atom_site_fract_z
_atom_site_U_iso_or_equiv
_atom_site_adp_type
_atom_site_occupancy
_atom_site_site_symmetry_order
_atom_site_calc_flag
_atom_site_refinement_flags_posn
_atom_site_refinement_flags_adp
_atom_site_refinement_flags_occupancy
_atom_site_disorder_assembly
_atom_site_disorder_group
S1 S 0.08160(8) 0.86068(7) 0.86981(5) 0.0591(2) Uani 1 1 d . . . . .
O1 O 0.7464(2) 0.8107(2) 0.28898(14) 0.0629(4) Uani 1 1 d . . . . .
O2 O 0.63679(16) 0.68092(15) 0.48049(12) 0.0438(3) Uani 1 1 d . . . . .
C1 C 0.6080(3) 0.8034(2) 0.38022(17) 0.0439(4) Uani 1 1 d . . . . .
C2 C 0.4180(3) 0.9082(2) 0.39725(18) 0.0454(4) Uani 1 1 d . . . . .
C3 C 0.2834(3) 0.8847(2) 0.50981(18) 0.0451(4) Uani 1 1 d . . . . .
H3 H 0.1612 0.9548 0.5218 0.054 Uiso 1 1 calc R U . . .
C4 C 0.3179(2) 0.7581(2) 0.61200(16) 0.0391(4) Uani 1 1 d . . . . .
C5 C 0.4966(2) 0.6577(2) 0.59400(16) 0.0374(4) Uani 1 1 d . . . . .
C6 C 0.5738(2) 0.5238(2) 0.68124(17) 0.0407(4) Uani 1 1 d . . . . .
C8 C 0.6207(4) 0.3281(3) 0.8600(2) 0.0674(6) Uani 1 1 d . . . . .
C9 C 0.7926(3) 0.3083(3) 0.7751(3) 0.0661(6) Uani 1 1 d . . . . .
C10 C 0.1605(2) 0.7404(2) 0.73151(17) 0.0407(4) Uani 1 1 d . . . . .
C11 C 0.0596(2) 0.6330(2) 0.75021(18) 0.0464(4) Uani 1 1 d . . . . .
H11 H 0.0801 0.5582 0.6869 0.056 Uiso 1 1 calc R U . . .
C12 C -0.0809(3) 0.6525(3) 0.8804(2) 0.0565(5) Uani 1 1 d . . . . .
H12 H -0.1622 0.5903 0.9112 0.068 Uiso 1 1 calc R U . . .
C13 C -0.0844(3) 0.7683(3) 0.9535(2) 0.0596(6) Uani 1 1 d . . . . .
H13 H -0.1677 0.7954 1.0400 0.072 Uiso 1 1 calc R U . . .
C14 C 0.3853(3) 1.0374(3) 0.2868(2) 0.0628(6) Uani 1 1 d . . . . .
H14A H 0.4747 1.0956 0.2629 0.094 Uiso 1 1 calc R U . . .
H14B H 0.2612 1.1160 0.3178 0.094 Uiso 1 1 calc R U . . .
H14C H 0.3989 0.9831 0.2091 0.094 Uiso 1 1 calc R U . . .
S2 S 0.80857(14) 0.42555(18) 0.63855(15) 0.0508(3) Uani 0.7 1 d . U P A 1
C7 C 0.477(2) 0.467(2) 0.8074(13) 0.057(2) Uani 0.7 1 d . U P A 1
H7 H 0.3483 0.5062 0.8511 0.068 Uiso 0.7 1 calc R U P A 1
S2' S 0.4555(15) 0.4502(13) 0.8275(8) 0.0571(11) Uani 0.3 1 d . U P A 2
C7' C 0.7577(18) 0.451(2) 0.6556(18) 0.063(2) Uani 0.3 1 d . U P A 2
H7' H 0.8503 0.4768 0.5823 0.075 Uiso 0.3 1 calc R U P A 2
H9 H 0.897(5) 0.228(4) 0.788(3) 0.106(10) Uiso 1 1 d . . . . .
H8 H 0.588(4) 0.268(3) 0.944(3) 0.084(8) Uiso 1 1 d . . . . .

loop_
_atom_site_aniso_label
_atom_site_aniso_U_11
_atom_site_aniso_U_22
_atom_site_aniso_U_33
_atom_site_aniso_U_23
_atom_site_aniso_U_13
_atom_site_aniso_U_12
S1 0.0653(4) 0.0600(4) 0.0431(3) -0.0129(2) -0.0026(2) -0.0200(3)
O1 0.0567(9) 0.0728(10) 0.0450(8) 0.0029(7) 0.0015(6) -0.0243(7)
O2 0.0353(6) 0.0518(7) 0.0353(6) -0.0016(5) -0.0037(5) -0.0114(5)
C1 0.0493(10) 0.0474(9) 0.0345(8) -0.0031(7) -0.0084(7) -0.0194(8)
C2 0.0528(10) 0.0445(9) 0.0419(9) 0.0000(7) -0.0171(8) -0.0181(8)
C3 0.0401(9) 0.0463(9) 0.0474(10) -0.0018(8) -0.0163(8) -0.0098(7)
C4 0.0364(8) 0.0451(9) 0.0338(8) -0.0054(7) -0.0078(7) -0.0127(7)
C5 0.0350(8) 0.0432(8) 0.0315(8) -0.0061(6) -0.0062(6) -0.0125(7)
C6 0.0377(9) 0.0444(9) 0.0388(9) -0.0042(7) -0.0114(7) -0.0115(7)
C8 0.0793(16) 0.0668(14) 0.0547(13) 0.0154(11) -0.0262(12) -0.0249(12)
C9 0.0572(13) 0.0601(13) 0.0846(16) -0.0021(11) -0.0395(12) -0.0070(10)
C10 0.0330(8) 0.0447(9) 0.0362(8) -0.0049(7) -0.0073(7) -0.0056(7)
C11 0.0363(9) 0.0533(10) 0.0423(9) -0.0047(8) -0.0044(7) -0.0130(7)
C12 0.0462(11) 0.0638(12) 0.0505(11) 0.0076(9) -0.0065(8) -0.0204(9)
C13 0.0542(11) 0.0675(13) 0.0366(10) -0.0004(9) -0.0001(8) -0.0109(9)
C14 0.0764(15) 0.0577(12) 0.0580(12) 0.0143(10) -0.0279(11) -0.0265(11)
S2 0.0347(5) 0.0570(6) 0.0552(6) -0.0011(4) -0.0138(5) -0.0098(5)
C7 0.048(3) 0.060(3) 0.053(4) 0.025(3) -0.018(3) -0.016(2)
S2' 0.055(2) 0.064(2) 0.0442(18) 0.0167(17) -0.0139(16) -0.0203(12)
C7' 0.044(4) 0.063(4) 0.060(3) 0.003(3) -0.007(4) -0.004(3)

loop_
_atom_type_symbol
_atom_type_description
_atom_type_scat_dispersion_real
_atom_type_scat_dispersion_imag
_atom_type_scat_source
C C 0.0033 0.0016 'International Tables Vol C Tables 4.2.6.8 and 6.1.1.4'
H H 0.0000 0.0000 'International Tables Vol C Tables 4.2.6.8 and 6.1.1.4'
O O 0.0106 0.0060 'International Tables Vol C Tables 4.2.6.8 and 6.1.1.4'
S S 0.1246 0.1234 'International Tables Vol C Tables 4.2.6.8 and 6.1.1.4'

loop_
_geom_angle_atom_site_label_1
_geom_angle_atom_site_label_2
_geom_angle_atom_site_label_3
_geom_angle
C13 S1 C10 91.98(10)
C5 O2 C1 123.98(13)
O1 C1 O2 115.94(17)
O1 C1 C2 127.43(18)
O2 C1 C2 116.63(15)
C3 C2 C1 118.36(16)
C3 C2 C14 124.76(18)
C1 C2 C14 116.88(17)
C2 C3 C4 123.64(16)
C2 C3 H3 118.2
C4 C3 H3 118.2
C5 C4 C3 117.66(15)
C5 C4 C10 122.58(15)
C3 C4 C10 119.76(15)
C4 C5 O2 119.70(15)
C4 C5 C6 129.95(15)
O2 C5 C6 110.31(14)
C7' C6 C5 122.0(8)
C7 C6 C5 127.3(8)
C7' C6 S2' 110.9(9)
C5 C6 S2' 127.0(4)
C7 C6 S2 112.3(8)
C5 C6 S2 120.22(14)
C9 C8 S2' 120.9(4)
C9 C8 C7 110.8(5)
C9 C8 H8 126.2(17)
S2' C8 H8 112.9(17)
C7 C8 H8 122.9(18)
C8 C9 S2 116.04(18)
C8 C9 C7' 102.9(5)
C8 C9 H9 123(2)
S2 C9 H9 120(2)
C7' C9 H9 134(2)
C11 C10 C4 127.64(15)
C11 C10 S1 111.42(13)
C4 C10 S1 120.94(13)
C10 C11 C12 110.70(17)
C10 C11 H11 124.7
C12 C11 H11 124.7
C13 C12 C11 113.88(19)
C13 C12 H12 123.1
C11 C12 H12 123.1
C12 C13 S1 112.02(15)
C12 C13 H13 124.0
S1 C13 H13 124.0
C2 C14 H14A 109.5
C2 C14 H14B 109.5
H14A C14 H14B 109.5
C2 C14 H14C 109.5
H14A C14 H14C 109.5
H14B C14 H14C 109.5
C9 S2 C6 93.55(12)
C6 C7 C8 107.2(11)
C6 C7 H7 126.4
C8 C7 H7 126.4
C8 S2' C6 96.7(5)
C6 C7' C9 108.4(11)
C6 C7' H7' 125.8
C9 C7' H7' 125.8

loop_
_geom_bond_atom_site_label_1
_geom_bond_atom_site_label_2
_geom_bond_distance
S1 C13 1.704(2)
S1 C10 1.7175(17)
O1 C1 1.207(2)
O2 C5 1.3753(19)
O2 C1 1.386(2)
C1 C2 1.439(3)
C2 C3 1.345(3)
C2 C14 1.500(3)
C3 C4 1.429(2)
C3 H3 0.9300
C4 C5 1.354(2)
C4 C10 1.477(2)
C5 C6 1.453(2)
C6 C7' 1.335(13)
C6 C7 1.401(13)
C6 S2' 1.668(8)
C6 S2 1.7005(19)
C8 C9 1.330(4)
C8 S2' 1.485(12)
C8 C7 1.527(18)
C8 H8 0.96(3)
C9 S2 1.615(3)
C9 C7' 1.637(18)
C9 H9 0.92(4)
C10 C11 1.382(3)
C11 C12 1.431(3)
C11 H11 0.9300
C12 C13 1.335(3)
C12 H12 0.9300
C13 H13 0.9300
C14 H14A 0.9600
C14 H14B 0.9600
C14 H14C 0.9600
C7 H7 0.9300
C7' H7' 0.9300

loop_
_geom_hbond_atom_site_label_D
_geom_hbond_atom_site_label_H
_geom_hbond_atom_site_label_A
_geom_hbond_distance_DH
_geom_hbond_distance_HA
_geom_hbond_distance_DA
_geom_hbond_angle_DHA
_geom_hbond_site_symmetry_A
C11 H11 S2 0.93 3.02 3.682(2) 129.7 1_455
C12 H12 S2' 0.93 3.01 3.732(8) 136.0 2_567
C13 H13 O1 0.93 2.49 3.350(2) 154.2 1_456
C7 H7 S1 0.93 3.01 3.674(18) 129.3 .
C9 H9 O1 0.92(4) 2.61(3) 3.335(3) 136(3) 2_766

loop_
_geom_torsion_atom_site_label_1
_geom_torsion_atom_site_label_2
_geom_torsion_atom_site_label_3
_geom_torsion_atom_site_label_4
_geom_torsion
C5 O2 C1 O1 177.83(15)
C5 O2 C1 C2 -1.4(2)
O1 C1 C2 C3 -176.98(19)
O2 C1 C2 C3 2.2(2)
O1 C1 C2 C14 2.7(3)
O2 C1 C2 C14 -178.09(16)
C1 C2 C3 C4 -1.8(3)
C14 C2 C3 C4 178.48(18)
C2 C3 C4 C5 0.5(3)
C2 C3 C4 C10 -179.21(16)
C3 C4 C5 O2 0.4(2)
C10 C4 C5 O2 -179.92(14)
C3 C4 C5 C6 177.87(16)
C10 C4 C5 C6 -2.4(3)
C1 O2 C5 C4 0.2(2)
C1 O2 C5 C6 -177.81(14)
C4 C5 C6 C7' -171.4(9)
O2 C5 C6 C7' 6.3(10)
C4 C5 C6 C7 0.2(9)
O2 C5 C6 C7 177.9(9)
C4 C5 C6 S2' 3.7(5)
O2 C5 C6 S2' -178.6(4)
C4 C5 C6 S2 -175.65(16)
O2 C5 C6 S2 2.1(2)
S2' C8 C9 S2 0.8(5)
C7 C8 C9 S2 -2.3(7)
S2' C8 C9 C7' 3.9(8)
C7 C8 C9 C7' 0.9(10)
C5 C4 C10 C11 -84.6(2)
C3 C4 C10 C11 95.1(2)
C5 C4 C10 S1 95.25(18)
C3 C4 C10 S1 -85.02(18)
C13 S1 C10 C11 0.36(15)
C13 S1 C10 C4 -179.52(15)
C4 C10 C11 C12 179.43(17)
S1 C10 C11 C12 -0.4(2)
C10 C11 C12 C13 0.3(3)
C11 C12 C13 S1 0.0(2)
C10 S1 C13 C12 -0.18(17)
C8 C9 S2 C6 0.9(2)
C7' C9 S2 C6 -13(3)
C7' C6 S2 C9 61(12)
C7 C6 S2 C9 1.0(7)
C5 C6 S2 C9 177.40(15)
S2' C6 S2 C9 -2.0(4)
C7' C6 C7 C8 -6.0(14)
C5 C6 C7 C8 -178.3(4)
S2' C6 C7 C8 98(24)
S2 C6 C7 C8 -2.2(11)
C9 C8 C7 C6 2.8(12)
S2' C8 C7 C6 -163(6)
C9 C8 S2' C6 -1.9(6)
C7 C8 S2' C6 14(5)
C7' C6 S2' C8 -1.5(10)
C7 C6 S2' C8 -78(24)
C5 C6 S2' C8 -177.0(2)
S2 C6 S2' C8 2.4(6)
C7 C6 C7' C9 6.5(14)
C5 C6 C7' C9 179.4(5)
S2' C6 C7' C9 3.6(13)
S2 C6 C7' C9 -115(12)
C8 C9 C7' C6 -4.6(12)
S2 C9 C7' C6 163(4)
